data_7161173
loop_
_publ_author_name
'Marchenko, Sergey S.'
'Sokha, Samita J.'
'Demidov, Oleg P.'
'Chernyshev, Anatoly V.'
'Metelitsa, Anatoly V.'
'Brig, Sergei S.'
'Prolomov, Ilya V.'
'Medvedev, Michael'
'Gulevskaya, Anna V.'

_publ_section_title
;
 Azine-fused [6]carbohelicenes: synthesis, crystal structure,
 stereoisomerism and optical properties
;
_journal_name_full 'Organic &amp; Biomolecular Chemistry'
_journal_paper_doi 10.1039/D6OB00620E
_journal_year 2026
_chemical_formula_moiety '1(C35 H22 N2), 0.5(C2 H3 N)'
_chemical_formula_sum 'C36 H23.5 N2.5'
_chemical_formula_weight 491.07
_chemical_melting_point 483.0(10)
_chemical_name_systematic 11-(Naphthalen-1-yl)-12-(p-tolylethynyl)naphtho[2,1-f]quinoxaline
_space_group_crystal_system monoclinic
_space_group_IT_number 14
_space_group_name_Hall '-P 2ybc'
_space_group_name_H-M_alt 'P 1 21/c 1'
_atom_sites_solution_hydrogens geom
_atom_sites_solution_primary dual
_audit_creation_date 2024-07-18
_audit_creation_method
;
Olex2 1.5
(compiled 2024.02.16 svn.r378c4104 for OlexSys, GUI svn.r6928)
;
_audit_update_record
;
2026-04-09 deposited with the CCDC.	2026-05-19 downloaded from the CCDC.
;
_cell_angle_alpha 90
_cell_angle_beta 110.072(3)
_cell_angle_gamma 90
_cell_formula_units_Z 8
_cell_length_a 14.9002(4)
_cell_length_b 20.4851(4)
_cell_length_c 18.1683(4)
_cell_measurement_reflns_used 16619
_cell_measurement_temperature 296.4(3)
_cell_measurement_theta_max 75.8690
_cell_measurement_theta_min 3.1140
_cell_volume 5208.7(2)
_computing_cell_refinement 'CrysAlisPro 1.171.42.49 (Rigaku OD, 2022)'
_computing_data_collection 'CrysAlisPro 1.171.42.49 (Rigaku OD, 2022)'
_computing_data_reduction 'CrysAlisPro 1.171.42.49 (Rigaku OD, 2022)'
_computing_molecular_graphics 'Olex2 1.5 (Dolomanov et al., 2009)'
_computing_publication_material 'Olex2 1.5 (Dolomanov et al., 2009)'
_computing_structure_refinement 'SHELXL 2019/2 (Sheldrick, 2015)'
_computing_structure_solution 'SHELXT  (Sheldrick, 2015)'
_diffrn_ambient_environment air
_diffrn_ambient_temperature 296.4(3)
_diffrn_detector 'CCD plate'
_diffrn_detector_area_resol_mean 5.2529
_diffrn_detector_type AtlasS2
_diffrn_measured_fraction_theta_full 1.000
_diffrn_measured_fraction_theta_max 0.994
_diffrn_measurement_details
;
List of Runs (angles in degrees, time in seconds):

  # Type    Start    End  Width  t~exp~   \w     \q     \k     \f   Frames
#--------------------------------------------------------------------------
  1  \w   -115.00 -14.00   1.00    5.00    --  -42.10 -57.00-107.00  101
  2  \w    -70.00  31.00   1.00    5.00    --  -42.10  57.00  33.00  101
  3  \w     40.00 140.00   1.00   20.00    --  112.00 -57.00-107.00  100
  4  \w     84.00 178.00   1.00   20.00    --  112.00  57.00  33.00   94
  5  \w    -92.00  -2.00   1.00    5.00    --  -42.10 125.00 150.00   90
  6  \w     14.00 115.00   1.00    5.00    --   42.10  57.00  33.00  101
  7  \w     23.00  98.00   1.00    5.00    --   42.10-125.00-180.00   75
  8  \w     23.00  98.00   1.00    5.00    --   42.10-125.00-150.00   75
  9  \w     36.00 113.00   1.00   20.00    --  112.00-111.00 150.00   77
 10  \w    100.00 178.00   1.00   20.00    --  112.00 111.00 -30.00   78
 11  \w     36.00 113.00   1.00   20.00    --  112.00-111.00 -90.00   77
 12  \w     36.00 140.00   1.00   20.00    --  112.00 -30.00-120.00  104
 13  \w     83.00 178.00   1.00   20.00    --  112.00  61.00 -30.00   95
 14  \w     39.00 138.00   1.00   20.00    --  112.00 -47.00 -29.64   99
 15  \w     36.00 113.00   1.00   20.00    --  112.00-111.00-180.00   77
 16  \w     59.00 178.00   1.00   20.00    --  112.00  15.00-180.00  119
 17  \w     84.00 178.00   1.00   20.00    --  112.00  30.00 120.00   94
 18  \w     36.00 113.00   1.00   20.00    --  112.00-111.00  90.00   77
 19  \w     84.00 178.00   1.00   20.00    --  112.00  30.00 150.00   94
 20  \w     33.00 146.00   1.00   20.00    --  112.00 -82.00 -90.71  113
 21  \w     85.00 175.00   1.00   20.00    --  112.00  53.00  26.39   90
 22  \w     84.00 136.00   1.00   20.00    --  112.00  30.00 -90.00   52
 23  \w     37.00  74.00   1.00   20.00    --  112.00-111.00   0.00   37
 24  \w     80.00 113.00   1.00   20.00    --  112.00-111.00   0.00   33
 25  \w     39.00  70.00   1.00   20.00    --  112.00 -77.00  90.00   31
 26  \w     85.00 110.00   1.00   20.00    --  112.00 -77.00  90.00   25
 27  \w    142.00 176.00   1.00   20.00    --  112.00  45.00 -60.00   34
 28  \w     35.00  75.00   1.00   20.00    --  112.00 -15.00-120.00   40
 29  \w    115.00 143.00   1.00   20.00    --  112.00 -15.00-120.00   28
 30  \w     37.00 110.00   1.00   20.00    --  112.00-111.00-150.00   73
 31  \w    111.00 162.00   1.00   20.00    --  112.00  61.00  60.00   51
 32  \w    146.00 177.00   1.00   20.00    --  112.00  30.00 -90.00   31
 33  \w    139.00 142.00   1.00   20.00    --  112.00 111.00   0.00    3
;
_diffrn_measurement_device 'four-circle diffractometer'
_diffrn_measurement_device_type 'SuperNova, Dual, Cu at home/near, AtlasS2'
_diffrn_measurement_method '\w scans'
_diffrn_orient_matrix_type 'CrysAlisPro convention (1999,Acta A55,543-557)'
_diffrn_orient_matrix_UB_11 -0.0375882000
_diffrn_orient_matrix_UB_12 -0.0409113000
_diffrn_orient_matrix_UB_13 0.0544009000
_diffrn_orient_matrix_UB_21 0.0765483000
_diffrn_orient_matrix_UB_22 0.0302883000
_diffrn_orient_matrix_UB_23 0.0720279000
_diffrn_orient_matrix_UB_31 -0.0696291000
_diffrn_orient_matrix_UB_32 0.0553384000
_diffrn_orient_matrix_UB_33 0.0008832000
_diffrn_radiation_monochromator mirror
_diffrn_radiation_probe x-ray
_diffrn_radiation_type 'Cu K\a'
_diffrn_radiation_wavelength 1.54184
_diffrn_reflns_av_R_equivalents 0.0485
_diffrn_reflns_av_unetI/netI 0.0215
_diffrn_reflns_Laue_measured_fraction_full 1.000
_diffrn_reflns_Laue_measured_fraction_max 0.994
_diffrn_reflns_limit_h_max 18
_diffrn_reflns_limit_h_min -18
_diffrn_reflns_limit_k_max 25
_diffrn_reflns_limit_k_min -23
_diffrn_reflns_limit_l_max 22
_diffrn_reflns_limit_l_min -22
_diffrn_reflns_number 74456
_diffrn_reflns_point_group_measured_fraction_full 1.000
_diffrn_reflns_point_group_measured_fraction_max 0.994
_diffrn_reflns_theta_full 67.684
_diffrn_reflns_theta_max 76.629
_diffrn_reflns_theta_min 3.158
_diffrn_source 'micro-focus sealed X-ray tube'
_diffrn_source_type 'SuperNova (Cu) X-ray Source'
_exptl_absorpt_coefficient_mu 0.566
_exptl_absorpt_correction_T_max 1.000
_exptl_absorpt_correction_T_min 0.574
_exptl_absorpt_correction_type gaussian
_exptl_absorpt_process_details
;
CrysAlisPro 1.171.42.49 (Rigaku Oxford Diffraction, 2022)
Numerical absorption correction based on gaussian integration over
a multifaceted crystal model
Empirical absorption correction using spherical harmonics,
implemented in SCALE3 ABSPACK scaling algorithm.
;
_exptl_crystal_colour yellow
_exptl_crystal_colour_primary yellow
_exptl_crystal_density_diffrn 1.252
_exptl_crystal_description block
_exptl_crystal_F_000 2056
_exptl_crystal_recrystallization_method 'Vapour deposition'
_exptl_crystal_size_max 0.382
_exptl_crystal_size_mid 0.29
_exptl_crystal_size_min 0.152
_refine_diff_density_max 0.179
_refine_diff_density_min -0.276
_refine_diff_density_rms 0.038
_refine_ls_extinction_method none
_refine_ls_goodness_of_fit_ref 1.030
_refine_ls_hydrogen_treatment mixed
_refine_ls_matrix_type full
_refine_ls_number_parameters 905
_refine_ls_number_reflns 10881
_refine_ls_number_restraints 422
_refine_ls_restrained_S_all 1.022
_refine_ls_R_factor_all 0.0756
_refine_ls_R_factor_gt 0.0607
_refine_ls_shift/su_max 0.000
_refine_ls_shift/su_mean 0.000
_refine_ls_structure_factor_coef Fsqd
_refine_ls_weighting_details 'w=1/[\s^2^(Fo^2^)+(0.1174P)^2^+0.2979P] where P=(Fo^2^+2Fc^2^)/3'
_refine_ls_weighting_scheme calc
_refine_ls_wR_factor_gt 0.1809
_refine_ls_wR_factor_ref 0.2015
_reflns_Friedel_coverage 0.000
_reflns_number_gt 7909
_reflns_number_total 10881
_reflns_threshold_expression 'I > 2\s(I)'
_cod_data_source_file d6ob00620e2.cif
_cod_data_source_block d_51_new2_autored
_cod_depositor_comments
;
The following automatic conversions were performed:

data item '_chemical_melting_point' value '482-484' was changed to
'483.0(10)' -- the average value was taken and precision was
estimated.

Automatic conversion script
Id: cif_fix_values 8170 2020-07-09 18:12:32Z antanas 
;
_cod_original_formula_sum 'C36 H23.50 N2.50'
_cod_database_code 7161173
_shelx_shelxl_version_number 2019/2
_chemical_oxdiff_formula 'C36 H23.50 N2.50'
_shelx_space_group_comment
;
The symmetry employed for this shelxl refinement is uniquely defined
by the following loop, which should always be used as a source of
symmetry information in preference to the above space-group names.
They are only intended as comments.
;
_shelx_estimated_absorpt_t_max 0.919
_shelx_estimated_absorpt_t_min 0.813
_olex2_refinement_description
;
1. Fixed Uiso
 At 1.2 times of:
  All C(H) groups
 At 1.5 times of:
  All C(H,H,H) groups
2. Restrained distances
 C31-C32 \\sim C31-C32A
 with sigma of 0.02
 C31-C36 \\sim C31-C36A
 with sigma of 0.02
 C34-C35 \\sim C34-C35A
 with sigma of 0.02
 C34-C33 \\sim C34-C33A
 with sigma of 0.02
 C32-C33 \\sim C32A-C33A
 with sigma of 0.02
 C36-C35 \\sim C36A-C35A
 with sigma of 0.02
 C28-C27 \\sim C28A-C27A
 with sigma of 0.02
 C28-C19 \\sim C28A-C19
 with sigma of 0.02
 C28-C23 \\sim C28A-C23A
 with sigma of 0.02
 C27-C26 \\sim C27A-C26A
 with sigma of 0.02
 C19-C20 \\sim C19-C20A
 with sigma of 0.02
 C23-C24 \\sim C23A-C24A
 with sigma of 0.02
 C23-C22 \\sim C23A-C22A
 with sigma of 0.02
 C26-C25 \\sim C26A-C25A
 with sigma of 0.02
 C20-C21 \\sim C20A-C21A
 with sigma of 0.02
 C24-C25 \\sim C24A-C25A
 with sigma of 0.02
 C22-C21 \\sim C22A-C21A
 with sigma of 0.02
 C65-C56 \\sim C65A-C56
 with sigma of 0.02
 C65-C64 \\sim C65A-C64A
 with sigma of 0.02
 C65-C60 \\sim C65A-C60A
 with sigma of 0.02
 C56-C57 \\sim C56-C57A
 with sigma of 0.02
 C64-H64 \\sim C64A-H64A
 with sigma of 0.02
 C64-C63 \\sim C64A-C63A
 with sigma of 0.02
 C60-C61 \\sim C60A-C61A
 with sigma of 0.02
 C60-C59 \\sim C60A-C59A
 with sigma of 0.02
 C61-H61 \\sim C61A-H61A
 with sigma of 0.02
 C61-C62 \\sim C61A-C62A
 with sigma of 0.02
 C57-H57 \\sim C57A-H57A
 with sigma of 0.02
 C57-C58 \\sim C57A-C58A
 with sigma of 0.02
 C59-H59 \\sim C59A-H59A
 with sigma of 0.02
 C59-C58 \\sim C59A-C58A
 with sigma of 0.02
 C63-H63 \\sim C63A-H63A
 with sigma of 0.02
 C63-C62 \\sim C63A-C62A
 with sigma of 0.02
 C62-H62 \\sim C62A-H62A
 with sigma of 0.02
 C58-H58 \\sim C58A-H58A
 with sigma of 0.02
3. Rigid body (RIGU) restrains
 C28, C27, H27, C19, C23, C26, H26, C20, H20, C24, H24, C25, H25, C22, H22,
 C21, H21, C28A, C27A, H27A, C23A, C26A, H26A, C20A, H20A, C24A, H24A, C25A,
 H25A, C22A, H22A, C21A, H21A
 with sigma for 1-2 distances of 0.004 and sigma for 1-3 distances of 0.004
 C31, C34, C32, H32, C36, H36, C35, H35, C33, H33, C37, H37A, H37B, H37C, C32A,
  H32A, C36A, H36A, C35A, H35A, C33A, H33A
 with sigma for 1-2 distances of 0.004 and sigma for 1-3 distances of 0.004
 C65, C56, C64, H64, C60, C61, H61, C57, C59, H59, C63, H63, C62, C58, H58,
 C65A, C60A, C59A, H59A, C62A, C58A, H58A, C64A, H64A, C57A, C61A, H61A, H62,
 C63A, H63A, H62A
 with sigma for 1-2 distances of 0.004 and sigma for 1-3 distances of 0.004
4. Others
 Sof(C32A)=Sof(H32A)=Sof(C36A)=Sof(H36A)=Sof(C35A)=Sof(H35A)=Sof(C33A)=
 Sof(H33A)=1-FVAR(1)
 Sof(C32)=Sof(H32)=Sof(C36)=Sof(H36)=Sof(C35)=Sof(H35)=Sof(C33)=Sof(H33)=FVAR(1)
 Sof(C28A)=Sof(C27A)=Sof(H27A)=Sof(C23A)=Sof(C26A)=Sof(H26A)=Sof(C20A)=
 Sof(H20A)=Sof(C24A)=Sof(H24A)=Sof(C25A)=Sof(H25A)=Sof(C22A)=Sof(H22A)=
 Sof(C21A)=Sof(H21A)=1-FVAR(2)
 Sof(C28)=Sof(C27)=Sof(H27)=Sof(C23)=Sof(C26)=Sof(H26)=Sof(C20)=Sof(H20)=
 Sof(C24)=Sof(H24)=Sof(C25)=Sof(H25)=Sof(C22)=Sof(H22)=Sof(C21)=Sof(H21)=FVAR(2)
 Sof(C65A)=Sof(C60A)=Sof(C59A)=Sof(H59A)=Sof(C63A)=Sof(H63A)=Sof(C62A)=
 Sof(H62A)=Sof(C58A)=Sof(H58A)=Sof(C64A)=Sof(H64A)=Sof(C57A)=Sof(H57A)=
 Sof(C61A)=Sof(H61A)=1-FVAR(3)
 Sof(C65)=Sof(C64)=Sof(H64)=Sof(C60)=Sof(C61)=Sof(H61)=Sof(C57)=Sof(H57)=
 Sof(C59)=Sof(H59)=Sof(C63)=Sof(H63)=Sof(C62)=Sof(H62)=Sof(C58)=Sof(H58)=FVAR(3)
5.a Aromatic/amide H refined with riding coordinates:
 C27(H27), C64(H64), C61(H61), C57(H57), C59(H59), C26(H26), C16(H16),
 C73(H73), C53(H53), C63(H63), C47(H47), C62(H62), C69(H69), C40(H40), C20(H20),
  C52(H52), C24(H24), C3(H3), C39(H39), C2(H2), C58(H58), C72(H72), C25(H25),
 C70(H70), C15(H15), C10(H10), C22(H22), C50(H50), C32(H32), C21(H21), C48(H48),
  C36(H36), C49(H49), C35(H35), C13(H13), C33(H33), C11(H11), C12(H12),
 C32A(H32A), C36A(H36A), C35A(H35A), C33A(H33A), C27A(H27A), C26A(H26A),
 C20A(H20A), C24A(H24A), C25A(H25A), C22A(H22A), C21A(H21A), C59A(H59A),
 C63A(H63A), C62A(H62A), C58A(H58A), C64A(H64A), C57A(H57A), C61A(H61A)
5.b Idealised Me refined as rotating group:
 C74(H74A,H74B,H74C), C37(H37A,H37B,H37C), C3S(H3SA,H3SB,H3SC)
;
_olex2_submission_special_instructions 'No special instructions were received'
_oxdiff_exptl_absorpt_empirical_details
;
Empirical correction (ABSPACK) includes:
- Absorption correction using spherical harmonics
- Frame scaling
;
_oxdiff_exptl_absorpt_empirical_full_max 2.084
_oxdiff_exptl_absorpt_empirical_full_min 0.653

loop_
_space_group_symop_operation_xyz
'x, y, z'
'-x, y+1/2, -z+1/2'
'-x, -y, -z'
'x, -y-1/2, z-1/2'

loop_
_atom_site_label
_atom_site_type_symbol
_atom_site_fract_x
_atom_site_fract_y
_atom_site_fract_z
_atom_site_U_iso_or_equiv
_atom_site_adp_type
_atom_site_occupancy
_atom_site_site_symmetry_order
_atom_site_calc_flag
_atom_site_refinement_flags_posn
_atom_site_refinement_flags_adp
_atom_site_refinement_flags_occupancy
_atom_site_disorder_assembly
_atom_site_disorder_group
N41 N 0.38509(13) 0.36572(8) 0.52446(9) 0.0856(4) Uani 1 1 d . . . . .
N1 N -0.13997(12) 0.49779(9) 0.34521(10) 0.0885(4) Uani 1 1 d . . . . .
N4 N -0.13512(14) 0.36066(9) 0.35404(9) 0.0882(4) Uani 1 1 d . . . . .
N38 N 0.38475(14) 0.50295(9) 0.52017(10) 0.0927(5) Uani 1 1 d . . . . .
C18 C -0.13283(12) 0.46619(9) 0.41312(10) 0.0711(4) Uani 1 1 d . . . . .
C42 C 0.38501(12) 0.40203(8) 0.58694(9) 0.0696(4) Uani 1 1 d . . . . .
C45 C 0.38825(11) 0.47528(8) 0.72211(9) 0.0689(4) Uani 1 1 d . . . . .
C43 C 0.38100(12) 0.36950(8) 0.65551(9) 0.0678(4) Uani 1 1 d . . . . .
C55 C 0.38648(12) 0.47030(8) 0.58579(10) 0.0738(4) Uani 1 1 d . . . . .
C44 C 0.38086(12) 0.40458(8) 0.72035(9) 0.0673(4) Uani 1 1 d . . . . .
C65 C 0.4448(9) 0.3298(10) 0.8376(9) 0.065(3) Uani 0.54(3) 1 d D . P A 1
C28 C -0.1889(6) 0.3522(5) 0.6475(6) 0.0589(15) Uani 0.53(3) 1 d D . P B 1
C8 C -0.11708(12) 0.47329(8) 0.55305(10) 0.0694(4) Uani 1 1 d . . . . .
C5 C -0.13062(12) 0.39807(9) 0.41674(10) 0.0713(4) Uani 1 1 d . . . . .
C54 C 0.38846(12) 0.50742(8) 0.65382(10) 0.0733(4) Uani 1 1 d . . . . .
C7 C -0.11535(12) 0.40281(8) 0.55544(10) 0.0687(4) Uani 1 1 d . . . . .
C6 C -0.12411(12) 0.36675(8) 0.48903(10) 0.0705(4) Uani 1 1 d . . . . .
C66 C 0.37446(13) 0.29989(8) 0.65465(9) 0.0730(4) Uani 1 1 d . . . . .
C56 C 0.36581(13) 0.36509(8) 0.78481(10) 0.0718(4) Uani 1 1 d D . . . .
C17 C -0.12757(12) 0.50394(8) 0.48080(11) 0.0712(4) Uani 1 1 d . . . . .
C27 C -0.2809(7) 0.3751(6) 0.5984(8) 0.0660(17) Uani 0.53(3) 1 d D . P B 1
H27 H -0.285896 0.403400 0.557163 0.079 Uiso 0.53(3) 1 calc R U P B 1
C68 C 0.35915(13) 0.17339(8) 0.66883(10) 0.0746(4) Uani 1 1 d . . . . .
C64 C 0.5366(8) 0.3289(7) 0.8316(10) 0.067(2) Uani 0.54(3) 1 d D . P A 1
H64 H 0.545491 0.349391 0.788940 0.080 Uiso 0.54(3) 1 calc DR U P A 1
C67 C 0.36895(14) 0.24185(8) 0.65800(10) 0.0766(4) Uani 1 1 d . . . . .
C60 C 0.4327(8) 0.2890(6) 0.8986(6) 0.0613(16) Uani 0.54(3) 1 d D . P A 1
C19 C -0.10526(13) 0.36272(8) 0.62731(10) 0.0730(4) Uani 1 1 d D . . . .
C23 C -0.1843(9) 0.3092(8) 0.7107(8) 0.073(2) Uani 0.53(3) 1 d D . P B 1
C46 C 0.39361(13) 0.51560(9) 0.79009(11) 0.0769(4) Uani 1 1 d . . . . .
C29 C -0.12761(14) 0.29695(9) 0.49074(10) 0.0761(4) Uani 1 1 d . . . . .
C31 C -0.13502(14) 0.16988(9) 0.50325(11) 0.0774(4) Uani 1 1 d D . . . .
C30 C -0.13198(14) 0.23875(9) 0.49325(11) 0.0791(4) Uani 1 1 d . . . . .
C9 C -0.10857(14) 0.51511(9) 0.62046(12) 0.0817(5) Uani 1 1 d . . . . .
C61 C 0.5128(10) 0.2548(7) 0.9517(7) 0.072(2) Uani 0.54(3) 1 d D . P A 1
H61 H 0.505182 0.229681 0.991785 0.087 Uiso 0.54(3) 1 calc DR U P A 1
C57 C 0.2792(8) 0.3565(9) 0.7957(9) 0.086(3) Uani 0.54(3) 1 d D . P A 1
H57 H 0.225331 0.376518 0.760694 0.104 Uiso 0.54(3) 1 calc DR U P A 1
C51 C 0.39104(16) 0.58480(10) 0.78196(14) 0.0904(6) Uani 1 1 d . . . . .
C59 C 0.3430(8) 0.2870(7) 0.9069(7) 0.0748(19) Uani 0.54(3) 1 d D . P A 1
H59 H 0.334937 0.263077 0.947651 0.090 Uiso 0.54(3) 1 calc DR U P A 1
C26 C -0.3605(8) 0.3553(8) 0.6122(8) 0.080(2) Uani 0.53(3) 1 d D . P B 1
H26 H -0.419984 0.369275 0.578974 0.096 Uiso 0.53(3) 1 calc R U P B 1
C16 C -0.13432(16) 0.57291(9) 0.47260(15) 0.0910(5) Uani 1 1 d . . . . .
H16 H -0.142035 0.591833 0.424277 0.109 Uiso 1 1 calc R U . . .
C71 C 0.33741(16) 0.04050(9) 0.69489(13) 0.0919(6) Uani 1 1 d . . . . .
C73 C 0.36482(17) 0.12709(10) 0.61556(13) 0.0896(5) Uani 1 1 d . . . . .
H73 H 0.375821 0.139881 0.570279 0.108 Uiso 1 1 calc R U . . .
C53 C 0.38900(17) 0.57680(9) 0.64938(14) 0.0933(6) Uani 1 1 d . . . . .
H53 H 0.389578 0.596985 0.603692 0.112 Uiso 1 1 calc R U . . .
C63 C 0.6130(11) 0.2992(9) 0.8855(9) 0.080(2) Uani 0.54(3) 1 d D . P A 1
H63 H 0.674058 0.305753 0.883862 0.096 Uiso 0.54(3) 1 calc DR U P A 1
C47 C 0.40311(18) 0.49184(11) 0.86505(12) 0.0935(6) Uani 1 1 d . . . . .
H47 H 0.408677 0.447092 0.874127 0.112 Uiso 1 1 calc R U . . .
C62 C 0.6002(10) 0.2591(8) 0.9433(8) 0.079(2) Uani 0.54(3) 1 d D . P A 1
H62 H 0.651388 0.235270 0.976189 0.095 Uiso 0.54(3) 1 calc DR U P A 1
C69 C 0.3392(2) 0.15241(10) 0.73428(11) 0.0984(7) Uani 1 1 d . . . . .
H69 H 0.333676 0.182861 0.770453 0.118 Uiso 1 1 calc R U . . .
C14 C -0.11576(18) 0.58387(11) 0.60825(16) 0.0978(6) Uani 1 1 d . . . . .
C40 C 0.3844(2) 0.39872(12) 0.46237(11) 0.0988(6) Uani 1 1 d . . . . .
H40 H 0.384520 0.375962 0.418118 0.119 Uiso 1 1 calc R U . . .
C20 C -0.0183(8) 0.3449(9) 0.6792(9) 0.092(3) Uani 0.53(3) 1 d D . P B 1
H20 H 0.037090 0.359390 0.671717 0.110 Uiso 0.53(3) 1 calc R U P B 1
C52 C 0.38867(19) 0.61327(10) 0.71059(15) 0.1038(7) Uani 1 1 d . . . . .
H52 H 0.386836 0.658503 0.705876 0.125 Uiso 1 1 calc R U . . .
C24 C -0.2728(11) 0.2927(7) 0.7211(8) 0.091(3) Uani 0.53(3) 1 d D . P B 1
H24 H -0.271344 0.265393 0.762340 0.109 Uiso 0.53(3) 1 calc R U P B 1
C3 C -0.14140(19) 0.39288(13) 0.28976(12) 0.1009(7) Uani 1 1 d . . . . .
H3 H -0.143967 0.369351 0.245303 0.121 Uiso 1 1 calc R U . . .
C39 C 0.3834(2) 0.46692(12) 0.46051(12) 0.1041(7) Uani 1 1 d . . . . .
H39 H 0.381798 0.487667 0.414532 0.125 Uiso 1 1 calc R U . . .
C2 C -0.14435(18) 0.46091(13) 0.28563(13) 0.0986(6) Uani 1 1 d . . . . .
H2 H -0.149683 0.480799 0.238295 0.118 Uiso 1 1 calc R U . . .
C58 C 0.2683(9) 0.3190(7) 0.8571(8) 0.089(3) Uani 0.54(3) 1 d D . P A 1
H58 H 0.208916 0.316358 0.863132 0.107 Uiso 0.54(3) 1 calc DR U P A 1
C72 C 0.35410(19) 0.06126(10) 0.62942(15) 0.1003(7) Uani 1 1 d . . . . .
H72 H 0.358437 0.030573 0.593068 0.120 Uiso 1 1 calc R U . . .
C34 C -0.13910(19) 0.03497(11) 0.52945(16) 0.1032(7) Uani 1 1 d D . . . .
C25 C -0.3557(10) 0.3146(7) 0.6746(9) 0.088(2) Uani 0.53(3) 1 d D . P B 1
H25 H -0.411349 0.302896 0.683501 0.106 Uiso 0.53(3) 1 calc R U P B 1
C70 C 0.3276(2) 0.08736(11) 0.74617(13) 0.1057(8) Uani 1 1 d . . . . .
H70 H 0.312713 0.074518 0.789737 0.127 Uiso 1 1 calc R U . . .
C15 C -0.1297(2) 0.61077(10) 0.53344(18) 0.1083(7) Uani 1 1 d . . . . .
H15 H -0.135773 0.655746 0.526574 0.130 Uiso 1 1 calc R U . . .
C10 C -0.0923(2) 0.49333(12) 0.69753(14) 0.1055(7) Uani 1 1 d . . . . .
H10 H -0.088602 0.448710 0.707588 0.127 Uiso 1 1 calc R U . . .
C22 C -0.0920(10) 0.2884(7) 0.7590(7) 0.095(2) Uani 0.53(3) 1 d D . P B 1
H22 H -0.086331 0.262690 0.802519 0.114 Uiso 0.53(3) 1 calc R U P B 1
C50 C 0.3926(2) 0.62476(12) 0.84585(19) 0.1114(8) Uani 1 1 d . . . . .
H50 H 0.389554 0.669836 0.839316 0.134 Uiso 1 1 calc R U . . .
C32 C -0.1726(9) 0.1444(6) 0.5577(6) 0.091(2) Uani 0.55(3) 1 d D . P C 1
H32 H -0.196434 0.172684 0.586576 0.109 Uiso 0.55(3) 1 calc R U P C 1
C21 C -0.0115(11) 0.3048(9) 0.7440(9) 0.110(4) Uani 0.53(3) 1 d D . P B 1
H21 H 0.047729 0.289602 0.776260 0.131 Uiso 0.53(3) 1 calc R U P B 1
C48 C 0.4044(2) 0.53286(14) 0.92523(16) 0.1132(8) Uani 1 1 d . . . . .
H48 H 0.409619 0.515068 0.973615 0.136 Uiso 1 1 calc R U . . .
C36 C -0.1002(14) 0.1265(5) 0.4624(10) 0.099(3) Uani 0.55(3) 1 d D . P C 1
H36 H -0.075451 0.141803 0.425058 0.119 Uiso 0.55(3) 1 calc R U P C 1
C49 C 0.3982(2) 0.59973(14) 0.91585(19) 0.1225(9) Uani 1 1 d . . . . .
H49 H 0.397913 0.626836 0.956829 0.147 Uiso 1 1 calc R U . . .
C35 C -0.1015(14) 0.0601(6) 0.4761(9) 0.109(3) Uani 0.55(3) 1 d D . P C 1
H35 H -0.076140 0.031596 0.448430 0.131 Uiso 0.55(3) 1 calc R U P C 1
C2S C 0.1165(2) 0.21396(13) 0.5129(2) 0.1123(8) Uani 1 1 d . . . . .
C13 C -0.1056(3) 0.62591(14) 0.6722(2) 0.1309(11) Uani 1 1 d . . . . .
H13 H -0.110842 0.670723 0.663589 0.157 Uiso 1 1 calc R U . . .
C33 C -0.1751(8) 0.0786(5) 0.5693(6) 0.101(2) Uani 0.55(3) 1 d D . P C 1
H33 H -0.201890 0.063028 0.605241 0.121 Uiso 0.55(3) 1 calc R U P C 1
N1S N 0.1156(3) 0.21168(14) 0.4517(2) 0.1505(11) Uani 1 1 d . . . . .
C74 C 0.3281(2) -0.03105(11) 0.7113(2) 0.1324(11) Uani 1 1 d . . . . .
H74A H 0.322761 -0.056110 0.665294 0.199 Uiso 1 1 calc R U . . .
H74B H 0.272145 -0.037589 0.725135 0.199 Uiso 1 1 calc R U . . .
H74C H 0.383591 -0.044904 0.753760 0.199 Uiso 1 1 calc R U . . .
C11 C -0.0817(3) 0.53602(16) 0.75830(18) 0.1340(11) Uani 1 1 d . . . . .
H11 H -0.069780 0.519953 0.808637 0.161 Uiso 1 1 calc R U . . .
C12 C -0.0886(3) 0.60320(17) 0.7452(2) 0.1491(14) Uani 1 1 d . . . . .
H12 H -0.081622 0.631952 0.786402 0.179 Uiso 1 1 calc R U . . .
C37 C -0.1403(3) -0.03753(13) 0.5445(2) 0.1483(13) Uani 1 1 d . . . . .
H37A H -0.134220 -0.061051 0.500716 0.222 Uiso 1 1 calc R U . . .
H37B H -0.199486 -0.049074 0.551160 0.222 Uiso 1 1 calc R U . . .
H37C H -0.088020 -0.048531 0.591047 0.222 Uiso 1 1 calc R U . . .
C3S C 0.1172(3) 0.2216(3) 0.5915(2) 0.189(2) Uani 1 1 d . . . . .
H3SA H 0.061211 0.245206 0.590855 0.283 Uiso 1 1 calc R U . . .
H3SB H 0.173223 0.245353 0.621786 0.283 Uiso 1 1 calc R U . . .
H3SC H 0.117475 0.179402 0.614561 0.283 Uiso 1 1 calc R U . . .
C32A C -0.144(2) 0.1459(7) 0.5695(10) 0.114(5) Uani 0.45(3) 1 d D . P C 2
H32A H -0.148904 0.174769 0.607373 0.137 Uiso 0.45(3) 1 calc R U P C 2
C36A C -0.1283(16) 0.1250(7) 0.4475(9) 0.098(4) Uani 0.45(3) 1 d D . P C 2
H36A H -0.121176 0.139611 0.401386 0.117 Uiso 0.45(3) 1 calc R U P C 2
C35A C -0.1323(16) 0.0589(8) 0.4611(8) 0.105(4) Uani 0.45(3) 1 d D . P C 2
H35A H -0.130338 0.029655 0.422498 0.126 Uiso 0.45(3) 1 calc R U P C 2
C33A C -0.145(2) 0.0807(6) 0.5824(11) 0.128(6) Uani 0.45(3) 1 d D . P C 2
H33A H -0.149538 0.066443 0.629533 0.154 Uiso 0.45(3) 1 calc R U P C 2
C28A C -0.1841(7) 0.3371(6) 0.6436(7) 0.0610(18) Uani 0.47(3) 1 d D . P B 2
C27A C -0.2792(8) 0.3593(7) 0.6029(8) 0.0635(19) Uani 0.47(3) 1 d D . P B 2
H27A H -0.292282 0.384455 0.557806 0.076 Uiso 0.47(3) 1 calc R U P B 2
C23A C -0.1658(10) 0.2997(8) 0.7138(9) 0.069(2) Uani 0.47(3) 1 d D . P B 2
C26A C -0.3505(9) 0.3431(7) 0.6306(8) 0.073(2) Uani 0.47(3) 1 d D . P B 2
H26A H -0.411771 0.359237 0.605303 0.088 Uiso 0.47(3) 1 calc R U P B 2
C20A C -0.0175(9) 0.3347(8) 0.6652(10) 0.082(3) Uani 0.47(3) 1 d D . P B 2
H20A H 0.032260 0.342372 0.646394 0.099 Uiso 0.47(3) 1 calc R U P B 2
C24A C -0.2445(10) 0.2838(6) 0.7372(7) 0.0745(19) Uani 0.47(3) 1 d D . P B 2
H24A H -0.233949 0.259272 0.782415 0.089 Uiso 0.47(3) 1 calc R U P B 2
C25A C -0.3338(10) 0.3030(6) 0.6962(8) 0.077(2) Uani 0.47(3) 1 d D . P B 2
H25A H -0.384444 0.289646 0.711417 0.093 Uiso 0.47(3) 1 calc R U P B 2
C22A C -0.0721(10) 0.2768(7) 0.7568(9) 0.089(3) Uani 0.47(3) 1 d D . P B 2
H22A H -0.060775 0.250282 0.800639 0.107 Uiso 0.47(3) 1 calc R U P B 2
C21A C -0.0008(12) 0.2947(8) 0.7318(10) 0.093(3) Uani 0.47(3) 1 d D . P B 2
H21A H 0.060959 0.280419 0.759012 0.112 Uiso 0.47(3) 1 calc R U P B 2
C65A C 0.4385(11) 0.3284(12) 0.8380(13) 0.072(4) Uani 0.46(3) 1 d D . P A 2
C60A C 0.4110(13) 0.2967(8) 0.8969(9) 0.080(3) Uani 0.46(3) 1 d D . P A 2
C59A C 0.3198(13) 0.2993(7) 0.8982(9) 0.083(3) Uani 0.46(3) 1 d D . P A 2
H59A H 0.304075 0.276304 0.936193 0.056(9) Uiso 0.46(3) 1 calc DR . P A 2
C63A C 0.5999(13) 0.2883(10) 0.8875(12) 0.081(3) Uani 0.46(3) 1 d D . P A 2
H63A H 0.658550 0.282080 0.881027 0.11(2) Uiso 0.46(3) 1 calc DR . P A 2
C62A C 0.5768(15) 0.2557(8) 0.9469(10) 0.083(3) Uani 0.46(3) 1 d D . P A 2
H62A H 0.623141 0.231513 0.984543 0.13(2) Uiso 0.46(3) 1 calc DR . P A 2
C58A C 0.2528(11) 0.3350(7) 0.8448(8) 0.082(2) Uani 0.46(3) 1 d D . P A 2
H58A H 0.191326 0.336808 0.846806 0.078(12) Uiso 0.46(3) 1 calc DR . P A 2
C64A C 0.5320(12) 0.3301(11) 0.8391(13) 0.082(4) Uani 0.46(3) 1 d D . P A 2
H64A H 0.549236 0.359371 0.807090 0.087(15) Uiso 0.46(3) 1 calc DR . P A 2
C57A C 0.2738(8) 0.3695(8) 0.7864(9) 0.072(2) Uani 0.46(3) 1 d D . P A 2
H57A H 0.227600 0.394540 0.749887 0.060(10) Uiso 0.46(3) 1 calc DR . P A 2
C61A C 0.4863(15) 0.2596(9) 0.9490(10) 0.084(3) Uani 0.46(3) 1 d D . P A 2
H61A H 0.473001 0.235908 0.987724 0.119(19) Uiso 0.46(3) 1 calc DR . P A 2

loop_
_atom_site_aniso_label
_atom_site_aniso_U_11
_atom_site_aniso_U_22
_atom_site_aniso_U_33
_atom_site_aniso_U_23
_atom_site_aniso_U_13
_atom_site_aniso_U_12
N41 0.1097(12) 0.0805(9) 0.0593(7) 0.0057(6) 0.0195(7) 0.0154(8)
N1 0.0878(10) 0.0951(11) 0.0802(10) 0.0235(8) 0.0257(8) 0.0049(8)
N4 0.1032(12) 0.0919(11) 0.0686(9) -0.0012(7) 0.0283(8) 0.0113(8)
N38 0.1151(13) 0.0816(10) 0.0691(9) 0.0175(7) 0.0160(8) 0.0002(8)
C18 0.0661(9) 0.0746(9) 0.0713(9) 0.0128(7) 0.0217(7) 0.0051(7)
C42 0.0714(9) 0.0697(9) 0.0581(8) 0.0055(6) 0.0097(7) 0.0079(7)
C45 0.0671(9) 0.0628(8) 0.0669(8) 0.0009(6) 0.0100(7) 0.0067(6)
C43 0.0732(9) 0.0626(8) 0.0600(8) 0.0038(6) 0.0131(7) 0.0048(6)
C55 0.0744(10) 0.0700(9) 0.0640(8) 0.0111(7) 0.0070(7) 0.0051(7)
C44 0.0703(9) 0.0641(8) 0.0606(8) 0.0027(6) 0.0136(7) 0.0047(6)
C65 0.081(4) 0.060(5) 0.051(4) 0.001(3) 0.021(3) -0.007(3)
C28 0.080(2) 0.035(4) 0.060(2) -0.013(2) 0.0211(16) -0.0039(18)
C8 0.0685(9) 0.0647(8) 0.0756(9) -0.0018(7) 0.0255(7) -0.0057(6)
C5 0.0715(9) 0.0735(9) 0.0669(9) 0.0037(7) 0.0212(7) 0.0062(7)
C54 0.0720(9) 0.0631(8) 0.0711(9) 0.0057(7) 0.0069(7) 0.0066(7)
C7 0.0731(9) 0.0645(8) 0.0664(8) 0.0043(6) 0.0212(7) -0.0019(6)
C6 0.0762(10) 0.0636(8) 0.0683(9) 0.0039(7) 0.0204(7) 0.0023(7)
C66 0.0859(11) 0.0664(9) 0.0600(8) -0.0001(6) 0.0164(7) 0.0032(7)
C56 0.0811(10) 0.0687(9) 0.0646(8) -0.0045(7) 0.0236(7) -0.0037(7)
C17 0.0668(9) 0.0628(8) 0.0832(10) 0.0068(7) 0.0250(8) -0.0010(6)
C27 0.076(2) 0.046(4) 0.076(3) -0.007(3) 0.0264(19) -0.005(2)
C68 0.0849(11) 0.0626(8) 0.0648(8) -0.0009(7) 0.0109(7) 0.0048(7)
C64 0.074(3) 0.071(4) 0.053(3) 0.002(2) 0.017(2) -0.002(2)
C67 0.0892(11) 0.0675(9) 0.0647(9) 0.0008(7) 0.0158(8) 0.0040(8)
C60 0.075(3) 0.059(3) 0.050(2) -0.0024(18) 0.023(2) -0.003(2)
C19 0.0764(10) 0.0701(9) 0.0651(8) 0.0034(7) 0.0149(7) -0.0023(7)
C23 0.094(4) 0.058(4) 0.066(3) 0.000(2) 0.026(3) 0.006(3)
C46 0.0734(10) 0.0694(9) 0.0781(10) -0.0085(8) 0.0136(8) 0.0062(7)
C29 0.0852(11) 0.0673(10) 0.0702(9) 0.0004(7) 0.0196(8) 0.0042(7)
C31 0.0834(11) 0.0661(9) 0.0731(9) -0.0015(7) 0.0145(8) 0.0008(7)
C30 0.0851(11) 0.0683(10) 0.0756(10) -0.0006(8) 0.0168(8) 0.0024(8)
C9 0.0860(11) 0.0748(10) 0.0910(12) -0.0139(9) 0.0391(10) -0.0155(8)
C61 0.085(5) 0.070(3) 0.055(2) 0.0086(19) 0.016(3) -0.001(3)
C57 0.085(3) 0.094(7) 0.079(4) 0.006(3) 0.026(3) 0.000(3)
C51 0.0860(12) 0.0684(10) 0.1021(14) -0.0106(9) 0.0136(10) 0.0094(8)
C59 0.076(4) 0.083(4) 0.068(3) 0.004(3) 0.028(3) -0.005(3)
C26 0.081(3) 0.087(5) 0.072(5) -0.009(3) 0.027(3) -0.009(3)
C16 0.0989(14) 0.0652(10) 0.1059(14) 0.0111(10) 0.0315(11) -0.0010(9)
C71 0.1007(14) 0.0662(10) 0.0925(13) 0.0028(9) 0.0124(10) 0.0065(9)
C73 0.1142(15) 0.0758(11) 0.0821(11) -0.0050(9) 0.0379(11) 0.0044(10)
C53 0.1042(14) 0.0650(10) 0.0931(13) 0.0116(9) 0.0113(11) 0.0050(9)
C63 0.079(3) 0.090(6) 0.064(3) 0.011(3) 0.016(2) -0.004(3)
C47 0.1152(16) 0.0831(12) 0.0781(11) -0.0162(9) 0.0278(11) 0.0006(10)
C62 0.079(4) 0.086(4) 0.064(3) 0.007(3) 0.013(3) 0.004(3)
C69 0.151(2) 0.0717(11) 0.0651(10) -0.0054(8) 0.0274(11) -0.0034(11)
C14 0.1022(15) 0.0752(11) 0.1247(18) -0.0244(12) 0.0500(13) -0.0126(10)
C40 0.1327(19) 0.0966(14) 0.0610(10) 0.0089(9) 0.0256(10) 0.0147(12)
C20 0.074(3) 0.118(8) 0.071(4) -0.001(4) 0.010(2) 0.002(3)
C52 0.1165(17) 0.0606(10) 0.1134(17) -0.0007(10) 0.0126(13) 0.0096(10)
C24 0.109(6) 0.081(5) 0.086(6) -0.003(4) 0.039(5) -0.012(5)
C3 0.1168(17) 0.1192(17) 0.0669(10) 0.0023(11) 0.0320(11) 0.0125(13)
C39 0.138(2) 0.0986(15) 0.0670(11) 0.0208(10) 0.0237(11) 0.0044(13)
C2 0.1103(16) 0.1159(17) 0.0705(11) 0.0177(11) 0.0321(11) 0.0099(13)
C58 0.077(4) 0.106(6) 0.089(4) 0.012(4) 0.033(3) -0.002(4)
C72 0.1207(17) 0.0723(11) 0.1071(16) -0.0217(11) 0.0380(13) 0.0060(10)
C34 0.1105(16) 0.0703(11) 0.1105(16) 0.0035(11) 0.0145(13) -0.0075(10)
C25 0.094(4) 0.089(5) 0.085(6) -0.010(4) 0.036(4) -0.014(3)
C70 0.158(2) 0.0751(12) 0.0728(11) 0.0063(9) 0.0256(13) -0.0062(12)
C15 0.1272(19) 0.0614(10) 0.138(2) -0.0011(12) 0.0481(16) -0.0028(10)
C10 0.137(2) 0.0977(14) 0.0924(14) -0.0253(11) 0.0538(14) -0.0315(13)
C22 0.116(5) 0.091(5) 0.067(3) 0.023(3) 0.019(3) 0.028(3)
C50 0.1161(18) 0.0782(13) 0.129(2) -0.0299(13) 0.0274(15) 0.0082(11)
C32 0.102(5) 0.086(3) 0.080(3) 0.006(3) 0.026(3) 0.006(3)
C21 0.095(5) 0.142(9) 0.074(4) 0.020(5) 0.007(3) 0.020(4)
C48 0.142(2) 0.1070(17) 0.0933(15) -0.0278(13) 0.0443(15) -0.0072(15)
C36 0.120(8) 0.073(3) 0.116(7) 0.001(3) 0.055(7) 0.001(3)
C49 0.141(2) 0.1041(18) 0.121(2) -0.0462(16) 0.0422(18) 0.0007(15)
C35 0.124(9) 0.072(3) 0.131(6) -0.014(4) 0.042(7) 0.006(4)
C2S 0.1201(19) 0.0967(16) 0.134(2) 0.0192(15) 0.0617(18) 0.0101(13)
C13 0.170(3) 0.0886(15) 0.157(3) -0.0426(17) 0.087(2) -0.0233(16)
C33 0.105(4) 0.087(3) 0.097(4) 0.023(3) 0.017(3) -0.011(2)
N1S 0.201(3) 0.128(2) 0.159(3) -0.0121(17) 0.109(3) -0.0042(18)
C74 0.152(3) 0.0651(12) 0.162(3) 0.0111(14) 0.031(2) 0.0061(13)
C11 0.182(3) 0.132(2) 0.1110(19) -0.0441(17) 0.080(2) -0.051(2)
C12 0.198(4) 0.124(2) 0.161(3) -0.075(2) 0.107(3) -0.051(2)
C37 0.163(3) 0.0724(13) 0.185(3) 0.0140(17) 0.029(2) -0.0112(15)
C3S 0.118(3) 0.326(7) 0.125(3) 0.059(3) 0.046(2) 0.041(3)
C32A 0.180(16) 0.083(4) 0.082(5) -0.009(3) 0.048(8) -0.014(6)
C36A 0.133(11) 0.078(4) 0.075(3) -0.005(2) 0.027(5) 0.009(4)
C35A 0.128(11) 0.072(3) 0.102(4) -0.019(3) 0.023(5) 0.001(5)
C33A 0.212(18) 0.083(4) 0.099(6) 0.001(4) 0.065(9) -0.020(6)
C28A 0.092(3) 0.034(4) 0.056(2) -0.013(3) 0.0246(18) -0.004(2)
C27A 0.085(3) 0.045(5) 0.057(2) -0.005(3) 0.0187(19) -0.002(2)
C23A 0.092(5) 0.057(4) 0.059(3) 0.000(2) 0.026(3) 0.002(3)
C26A 0.081(3) 0.078(5) 0.059(5) 0.004(3) 0.023(3) 0.006(3)
C20A 0.086(4) 0.081(4) 0.070(5) 0.011(5) 0.013(3) 0.009(3)
C24A 0.095(5) 0.068(3) 0.063(3) 0.003(2) 0.031(3) -0.001(3)
C25A 0.088(5) 0.079(4) 0.067(5) 0.003(3) 0.030(4) 0.000(4)
C22A 0.100(5) 0.075(4) 0.085(4) 0.010(3) 0.021(4) 0.008(4)
C21A 0.093(4) 0.092(4) 0.083(5) 0.020(4) 0.015(3) 0.013(3)
C65A 0.082(5) 0.067(7) 0.065(6) -0.010(4) 0.020(3) -0.005(4)
C60A 0.103(6) 0.064(4) 0.071(3) -0.008(2) 0.027(4) -0.006(4)
C59A 0.096(6) 0.080(5) 0.073(4) 0.001(4) 0.031(4) -0.001(4)
C63A 0.084(6) 0.072(5) 0.078(4) 0.012(3) 0.016(4) 0.005(4)
C62A 0.102(8) 0.071(3) 0.071(4) 0.017(2) 0.023(5) 0.007(5)
C58A 0.088(5) 0.085(5) 0.073(4) -0.007(3) 0.029(3) -0.009(3)
C64A 0.098(6) 0.084(7) 0.063(6) 0.016(4) 0.024(3) 0.009(4)
C57A 0.079(3) 0.068(4) 0.067(4) -0.002(3) 0.023(3) -0.003(2)
C61A 0.108(7) 0.075(4) 0.069(4) -0.001(3) 0.028(5) -0.009(4)

loop_
_atom_type_symbol
_atom_type_description
_atom_type_scat_dispersion_real
_atom_type_scat_dispersion_imag
_atom_type_scat_source
C C 0.0181 0.0091 'International Tables Vol C Tables 4.2.6.8 and 6.1.1.4'
H H 0.0000 0.0000 'International Tables Vol C Tables 4.2.6.8 and 6.1.1.4'
N N 0.0311 0.0180 'International Tables Vol C Tables 4.2.6.8 and 6.1.1.4'

loop_
_exptl_crystal_face_index_h
_exptl_crystal_face_index_k
_exptl_crystal_face_index_l
_exptl_crystal_face_perp_dist
-7 10 3 0.1767
2 -1 -12 0.1531
-1 5 11 0.1202
-5 5 -6 0.1083
0 -4 -11 0.1323
2 1 10 0.1064
3 5 8 0.0976
1 11 6 0.1535
-7 -2 -4 0.1125
-10 0 3 0.1183
-10 -2 3 0.1239
-9 3 7 0.1389
-8 -5 9 0.1650
-3 7 -7 0.1235
-7 2 -5 0.0985
-8 2 -2 0.0969
7 -10 -3 0.1292
2 1 1 0.0475
0 -12 -5 0.1520
8 -6 -1 0.0918
9 3 0 0.0297
2 9 -8 0.1345
8 -4 -8 0.1113
0 -9 -9 0.0927
1 -6 9 0.1063
6 3 6 0.0392

loop_
_geom_angle_atom_site_label_1
_geom_angle_atom_site_label_2
_geom_angle_atom_site_label_3
_geom_angle
_geom_angle_site_symmetry_1
_geom_angle_site_symmetry_3
_geom_angle_publ_flag
C40 N41 C42 115.76(17) . . ?
C2 N1 C18 116.24(18) . . ?
C3 N4 C5 115.47(19) . . ?
C39 N38 C55 116.11(18) . . ?
N1 C18 C5 120.64(17) . . ?
N1 C18 C17 118.98(16) . . ?
C5 C18 C17 120.38(15) . . ?
N41 C42 C43 119.01(15) . . ?
N41 C42 C55 122.05(15) . . ?
C55 C42 C43 118.93(15) . . ?
C44 C45 C46 124.24(15) . . ?
C54 C45 C44 118.09(15) . . ?
C54 C45 C46 117.66(15) . . ?
C44 C43 C42 120.86(15) . . ?
C44 C43 C66 120.57(15) . . ?
C66 C43 C42 118.54(15) . . ?
N38 C55 C42 120.63(17) . . ?
N38 C55 C54 118.72(16) . . ?
C42 C55 C54 120.65(15) . . ?
C45 C44 C56 123.39(14) . . ?
C43 C44 C45 121.04(15) . . ?
C43 C44 C56 115.44(14) . . ?
C56 C65 C60 120.9(9) . . ?
C64 C65 C56 123.4(9) . . ?
C64 C65 C60 115.5(9) . . ?
C19 C28 C27 121.4(8) . . ?
C23 C28 C27 118.2(8) . . ?
C23 C28 C19 119.6(7) . . ?
C7 C8 C9 124.35(16) . . ?
C17 C8 C7 117.82(15) . . ?
C17 C8 C9 117.83(16) . . ?
N4 C5 C18 122.13(16) . . ?
N4 C5 C6 119.00(16) . . ?
C18 C5 C6 118.87(15) . . ?
C45 C54 C55 120.25(15) . . ?
C45 C54 C53 121.29(18) . . ?
C53 C54 C55 118.45(17) . . ?
C8 C7 C19 124.51(15) . . ?
C6 C7 C8 120.84(14) . . ?
C6 C7 C19 114.64(15) . . ?
C7 C6 C5 121.10(15) . . ?
C7 C6 C29 120.54(15) . . ?
C29 C6 C5 118.36(15) . . ?
C67 C66 C43 176.43(18) . . ?
C65 C56 C44 119.0(5) . . ?
C57 C56 C44 125.2(7) . . ?
C57 C56 C65 115.7(8) . . ?
C65A C56 C44 122.8(7) . . ?
C57A C56 C44 113.3(7) . . ?
C57A C56 C65A 123.9(10) . . ?
C8 C17 C18 120.89(15) . . ?
C8 C17 C16 121.34(18) . . ?
C16 C17 C18 117.77(17) . . ?
C28 C27 H27 120.1 . . ?
C26 C27 C28 119.8(9) . . ?
C26 C27 H27 120.1 . . ?
C73 C68 C67 122.98(18) . . ?
C73 C68 C69 118.09(17) . . ?
C69 C68 C67 118.88(16) . . ?
C65 C64 H64 118.5 . . ?
C63 C64 C65 122.9(13) . . ?
C63 C64 H64 118.5 . . ?
C66 C67 C68 174.0(2) . . ?
C61 C60 C65 120.3(7) . . ?
C59 C60 C65 118.4(8) . . ?
C59 C60 C61 121.3(7) . . ?
C28 C19 C7 117.9(4) . . ?
C20 C19 C28 119.1(8) . . ?
C20 C19 C7 122.2(6) . . ?
C28A C19 C7 122.9(5) . . ?
C20A C19 C7 117.1(7) . . ?
C20A C19 C28A 117.2(8) . . ?
C28 C23 C24 117.3(8) . . ?
C22 C23 C28 116.7(9) . . ?
C22 C23 C24 126.0(9) . . ?
C51 C46 C45 118.80(18) . . ?
C47 C46 C45 125.40(17) . . ?
C47 C46 C51 115.79(18) . . ?
C30 C29 C6 178.4(2) . . ?
C32 C31 C30 119.9(5) . . ?
C36 C31 C30 122.6(6) . . ?
C36 C31 C32 117.5(8) . . ?
C32A C31 C30 119.4(7) . . ?
C32A C31 C36A 117.5(10) . . ?
C36A C31 C30 123.1(7) . . ?
C29 C30 C31 175.1(2) . . ?
C14 C9 C8 117.91(19) . . ?
C10 C9 C8 125.60(18) . . ?
C10 C9 C14 116.49(19) . . ?
C60 C61 H61 120.1 . . ?
C62 C61 C60 119.9(9) . . ?
C62 C61 H61 120.1 . . ?
C56 C57 H57 118.4 . . ?
C56 C57 C58 123.3(10) . . ?
C58 C57 H57 118.4 . . ?
C52 C51 C46 119.87(19) . . ?
C52 C51 C50 120.2(2) . . ?
C50 C51 C46 119.9(2) . . ?
C60 C59 H59 119.4 . . ?
C58 C59 C60 121.1(9) . . ?
C58 C59 H59 119.4 . . ?
C27 C26 H26 119.1 . . ?
C27 C26 C25 121.8(9) . . ?
C25 C26 H26 119.1 . . ?
C17 C16 H16 119.7 . . ?
C15 C16 C17 120.7(2) . . ?
C15 C16 H16 119.7 . . ?
C72 C71 C70 117.73(19) . . ?
C72 C71 C74 122.0(2) . . ?
C70 C71 C74 120.2(2) . . ?
C68 C73 H73 119.9 . . ?
C68 C73 C72 120.1(2) . . ?
C72 C73 H73 119.9 . . ?
C54 C53 H53 119.8 . . ?
C52 C53 C54 120.5(2) . . ?
C52 C53 H53 119.8 . . ?
C64 C63 H63 119.8 . . ?
C64 C63 C62 120.4(13) . . ?
C62 C63 H63 119.8 . . ?
C46 C47 H47 119.1 . . ?
C48 C47 C46 121.9(2) . . ?
C48 C47 H47 119.1 . . ?
C61 C62 C63 120.3(11) . . ?
C61 C62 H62 119.9 . . ?
C63 C62 H62 119.9 . . ?
C68 C69 H69 119.6 . . ?
C70 C69 C68 120.8(2) . . ?
C70 C69 H69 119.6 . . ?
C15 C14 C9 120.9(2) . . ?
C13 C14 C9 119.6(3) . . ?
C13 C14 C15 119.5(2) . . ?
N41 C40 H40 118.9 . . ?
N41 C40 C39 122.2(2) . . ?
C39 C40 H40 118.9 . . ?
C19 C20 H20 119.6 . . ?
C19 C20 C21 120.8(12) . . ?
C21 C20 H20 119.6 . . ?
C51 C52 H52 119.1 . . ?
C53 C52 C51 121.71(19) . . ?
C53 C52 H52 119.1 . . ?
C23 C24 H24 118.7 . . ?
C25 C24 C23 122.6(9) . . ?
C25 C24 H24 118.7 . . ?
N4 C3 H3 118.7 . . ?
N4 C3 C2 122.7(2) . . ?
C2 C3 H3 118.7 . . ?
N38 C39 C40 123.21(18) . . ?
N38 C39 H39 118.4 . . ?
C40 C39 H39 118.4 . . ?
N1 C2 C3 122.86(19) . . ?
N1 C2 H2 118.6 . . ?
C3 C2 H2 118.6 . . ?
C57 C58 H58 119.8 . . ?
C59 C58 C57 120.5(10) . . ?
C59 C58 H58 119.8 . . ?
C71 C72 C73 121.78(19) . . ?
C71 C72 H72 119.1 . . ?
C73 C72 H72 119.1 . . ?
C35 C34 C37 121.8(6) . . ?
C33 C34 C35 117.2(8) . . ?
C33 C34 C37 120.9(6) . . ?
C35A C34 C37 121.6(8) . . ?
C33A C34 C37 122.6(7) . . ?
C33A C34 C35A 115.8(10) . . ?
C26 C25 H25 119.9 . . ?
C24 C25 C26 120.3(9) . . ?
C24 C25 H25 119.9 . . ?
C71 C70 H70 119.3 . . ?
C69 C70 C71 121.4(2) . . ?
C69 C70 H70 119.3 . . ?
C16 C15 C14 121.3(2) . . ?
C16 C15 H15 119.4 . . ?
C14 C15 H15 119.4 . . ?
C9 C10 H10 119.0 . . ?
C11 C10 C9 122.0(3) . . ?
C11 C10 H10 119.0 . . ?
C23 C22 H22 118.8 . . ?
C21 C22 C23 122.4(10) . . ?
C21 C22 H22 118.8 . . ?
C51 C50 H50 118.9 . . ?
C49 C50 C51 122.2(2) . . ?
C49 C50 H50 118.9 . . ?
C31 C32 H32 119.4 . . ?
C33 C32 C31 121.2(11) . . ?
C33 C32 H32 119.4 . . ?
C20 C21 H21 120.2 . . ?
C22 C21 C20 119.7(12) . . ?
C22 C21 H21 120.2 . . ?
C47 C48 H48 119.1 . . ?
C47 C48 C49 121.8(3) . . ?
C49 C48 H48 119.1 . . ?
C31 C36 H36 119.7 . . ?
C31 C36 C35 120.6(12) . . ?
C35 C36 H36 119.7 . . ?
C50 C49 C48 118.3(2) . . ?
C50 C49 H49 120.8 . . ?
C48 C49 H49 120.8 . . ?
C34 C35 C36 121.9(12) . . ?
C34 C35 H35 119.1 . . ?
C36 C35 H35 119.1 . . ?
N1S C2S C3S 176.1(4) . . ?
C14 C13 H13 119.0 . . ?
C12 C13 C14 122.1(3) . . ?
C12 C13 H13 119.0 . . ?
C34 C33 H33 119.2 . . ?
C32 C33 C34 121.6(11) . . ?
C32 C33 H33 119.2 . . ?
C71 C74 H74A 109.5 . . ?
C71 C74 H74B 109.5 . . ?
C71 C74 H74C 109.5 . . ?
H74A C74 H74B 109.5 . . ?
H74A C74 H74C 109.5 . . ?
H74B C74 H74C 109.5 . . ?
C10 C11 H11 119.7 . . ?
C10 C11 C12 120.6(3) . . ?
C12 C11 H11 119.7 . . ?
C13 C12 C11 119.2(2) . . ?
C13 C12 H12 120.4 . . ?
C11 C12 H12 120.4 . . ?
C34 C37 H37A 109.5 . . ?
C34 C37 H37B 109.5 . . ?
C34 C37 H37C 109.5 . . ?
H37A C37 H37B 109.5 . . ?
H37A C37 H37C 109.5 . . ?
H37B C37 H37C 109.5 . . ?
C2S C3S H3SA 109.5 . . ?
C2S C3S H3SB 109.5 . . ?
C2S C3S H3SC 109.5 . . ?
H3SA C3S H3SB 109.5 . . ?
H3SA C3S H3SC 109.5 . . ?
H3SB C3S H3SC 109.5 . . ?
C31 C32A H32A 119.2 . . ?
C31 C32A C33A 121.5(13) . . ?
C33A C32A H32A 119.2 . . ?
C31 C36A H36A 120.1 . . ?
C35A C36A C31 119.9(14) . . ?
C35A C36A H36A 120.1 . . ?
C34 C35A C36A 122.2(14) . . ?
C34 C35A H35A 118.9 . . ?
C36A C35A H35A 118.9 . . ?
C34 C33A H33A 118.5 . . ?
C32A C33A C34 123.1(13) . . ?
C32A C33A H33A 118.5 . . ?
C19 C28A C27A 121.5(8) . . ?
C19 C28A C23A 117.9(9) . . ?
C27A C28A C23A 119.0(9) . . ?
C28A C27A H27A 120.3 . . ?
C26A C27A C28A 119.4(9) . . ?
C26A C27A H27A 120.3 . . ?
C24A C23A C28A 117.7(9) . . ?
C24A C23A C22A 121.1(9) . . ?
C22A C23A C28A 121.1(10) . . ?
C27A C26A H26A 119.2 . . ?
C27A C26A C25A 121.6(10) . . ?
C25A C26A H26A 119.2 . . ?
C19 C20A H20A 119.1 . . ?
C19 C20A C21A 121.9(13) . . ?
C21A C20A H20A 119.1 . . ?
C23A C24A H24A 118.9 . . ?
C25A C24A C23A 122.2(9) . . ?
C25A C24A H24A 118.9 . . ?
C26A C25A H25A 120.0 . . ?
C24A C25A C26A 119.9(10) . . ?
C24A C25A H25A 120.0 . . ?
C23A C22A H22A 121.2 . . ?
C21A C22A C23A 117.7(13) . . ?
C21A C22A H22A 121.2 . . ?
C20A C21A H21A 119.3 . . ?
C22A C21A C20A 121.5(15) . . ?
C22A C21A H21A 119.3 . . ?
C56 C65A C60A 114.2(13) . . ?
C64A C65A C56 122.2(13) . . ?
C64A C65A C60A 123.1(13) . . ?
C59A C60A C65A 122.5(12) . . ?
C59A C60A C61A 125.0(11) . . ?
C61A C60A C65A 112.3(12) . . ?
C60A C59A H59A 119.8 . . ?
C58A C59A C60A 120.3(12) . . ?
C58A C59A H59A 119.8 . . ?
C62A C63A H63A 121.2 . . ?
C64A C63A H63A 121.2 . . ?
C64A C63A C62A 117.6(16) . . ?
C63A C62A H62A 120.1 . . ?
C61A C62A C63A 119.8(13) . . ?
C61A C62A H62A 120.1 . . ?
C59A C58A H58A 119.4 . . ?
C59A C58A C57A 121.2(13) . . ?
C57A C58A H58A 119.4 . . ?
C65A C64A H64A 119.9 . . ?
C63A C64A C65A 120.3(17) . . ?
C63A C64A H64A 119.9 . . ?
C56 C57A C58A 117.7(11) . . ?
C56 C57A H57A 121.1 . . ?
C58A C57A H57A 121.1 . . ?
C60A C61A H61A 117.4 . . ?
C62A C61A C60A 125.2(13) . . ?
C62A C61A H61A 117.4 . . ?

loop_
_geom_bond_atom_site_label_1
_geom_bond_atom_site_label_2
_geom_bond_distance
_geom_bond_site_symmetry_2
_geom_bond_publ_flag
N41 C42 1.358(2) . ?
N41 C40 1.312(3) . ?
N1 C18 1.365(2) . ?
N1 C2 1.303(3) . ?
N4 C5 1.355(2) . ?
N4 C3 1.317(3) . ?
N38 C55 1.359(2) . ?
N38 C39 1.306(3) . ?
C18 C5 1.397(2) . ?
C18 C17 1.432(3) . ?
C42 C43 1.432(2) . ?
C42 C55 1.399(2) . ?
C45 C44 1.452(2) . ?
C45 C54 1.405(2) . ?
C45 C46 1.465(2) . ?
C43 C44 1.380(2) . ?
C43 C66 1.429(2) . ?
C55 C54 1.443(3) . ?
C44 C56 1.502(2) . ?
C65 C56 1.433(8) . ?
C65 C64 1.409(9) . ?
C65 C60 1.447(8) . ?
C28 C27 1.434(9) . ?
C28 C19 1.431(8) . ?
C28 C23 1.429(9) . ?
C8 C7 1.444(2) . ?
C8 C17 1.414(2) . ?
C8 C9 1.464(2) . ?
C5 C6 1.435(2) . ?
C54 C53 1.424(2) . ?
C7 C6 1.382(2) . ?
C7 C19 1.506(2) . ?
C6 C29 1.432(2) . ?
C66 C67 1.195(2) . ?
C56 C57 1.383(9) . ?
C56 C65A 1.398(11) . ?
C56 C57A 1.384(10) . ?
C17 C16 1.421(2) . ?
C27 H27 0.9300 . ?
C27 C26 1.357(9) . ?
C68 C67 1.430(2) . ?
C68 C73 1.378(3) . ?
C68 C69 1.389(3) . ?
C64 H64 0.9300 . ?
C64 C63 1.364(9) . ?
C60 C61 1.434(8) . ?
C60 C59 1.397(8) . ?
C19 C20 1.364(9) . ?
C19 C28A 1.409(9) . ?
C19 C20A 1.377(10) . ?
C23 C24 1.434(10) . ?
C23 C22 1.420(9) . ?
C46 C51 1.424(3) . ?
C46 C47 1.407(3) . ?
C29 C30 1.196(3) . ?
C31 C30 1.425(3) . ?
C31 C32 1.395(8) . ?
C31 C36 1.369(9) . ?
C31 C32A 1.346(10) . ?
C31 C36A 1.396(10) . ?
C9 C14 1.424(3) . ?
C9 C10 1.409(3) . ?
C61 H61 0.9300 . ?
C61 C62 1.365(8) . ?
C57 H57 0.9300 . ?
C57 C58 1.410(9) . ?
C51 C52 1.411(4) . ?
C51 C50 1.414(3) . ?
C59 H59 0.9300 . ?
C59 C58 1.339(8) . ?
C26 H26 0.9300 . ?
C26 C25 1.388(8) . ?
C16 H16 0.9300 . ?
C16 C15 1.333(3) . ?
C71 C72 1.364(3) . ?
C71 C70 1.380(3) . ?
C71 C74 1.511(3) . ?
C73 H73 0.9300 . ?
C73 C72 1.391(3) . ?
C53 H53 0.9300 . ?
C53 C52 1.341(3) . ?
C63 H63 0.9300 . ?
C63 C62 1.397(9) . ?
C47 H47 0.9300 . ?
C47 C48 1.374(3) . ?
C62 H62 0.9300 . ?
C69 H69 0.9300 . ?
C69 C70 1.370(3) . ?
C14 C15 1.414(4) . ?
C14 C13 1.412(3) . ?
C40 H40 0.9300 . ?
C40 C39 1.397(3) . ?
C20 H20 0.9300 . ?
C20 C21 1.410(10) . ?
C52 H52 0.9300 . ?
C24 H24 0.9300 . ?
C24 C25 1.313(9) . ?
C3 H3 0.9300 . ?
C3 C2 1.396(4) . ?
C39 H39 0.9300 . ?
C2 H2 0.9300 . ?
C58 H58 0.9300 . ?
C72 H72 0.9300 . ?
C34 C35 1.375(9) . ?
C34 C33 1.371(9) . ?
C34 C37 1.511(3) . ?
C34 C35A 1.371(11) . ?
C34 C33A 1.366(10) . ?
C25 H25 0.9300 . ?
C70 H70 0.9300 . ?
C15 H15 0.9300 . ?
C10 H10 0.9300 . ?
C10 C11 1.374(3) . ?
C22 H22 0.9300 . ?
C22 C21 1.360(10) . ?
C50 H50 0.9300 . ?
C50 C49 1.347(4) . ?
C32 H32 0.9300 . ?
C32 C33 1.367(8) . ?
C21 H21 0.9300 . ?
C48 H48 0.9300 . ?
C48 C49 1.379(4) . ?
C36 H36 0.9300 . ?
C36 C35 1.385(9) . ?
C49 H49 0.9300 . ?
C35 H35 0.9300 . ?
C2S N1S 1.109(4) . ?
C2S C3S 1.434(5) . ?
C13 H13 0.9300 . ?
C13 C12 1.344(5) . ?
C33 H33 0.9300 . ?
C74 H74A 0.9600 . ?
C74 H74B 0.9600 . ?
C74 H74C 0.9600 . ?
C11 H11 0.9300 . ?
C11 C12 1.395(5) . ?
C12 H12 0.9300 . ?
C37 H37A 0.9600 . ?
C37 H37B 0.9600 . ?
C37 H37C 0.9600 . ?
C3S H3SA 0.9600 . ?
C3S H3SB 0.9600 . ?
C3S H3SC 0.9600 . ?
C32A H32A 0.9300 . ?
C32A C33A 1.359(11) . ?
C36A H36A 0.9300 . ?
C36A C35A 1.381(11) . ?
C35A H35A 0.9300 . ?
C33A H33A 0.9300 . ?
C28A C27A 1.428(10) . ?
C28A C23A 1.431(10) . ?
C27A H27A 0.9300 . ?
C27A C26A 1.365(10) . ?
C23A C24A 1.415(10) . ?
C23A C22A 1.425(10) . ?
C26A H26A 0.9300 . ?
C26A C25A 1.398(8) . ?
C20A H20A 0.9300 . ?
C20A C21A 1.411(10) . ?
C24A H24A 0.9300 . ?
C24A C25A 1.341(9) . ?
C25A H25A 0.9300 . ?
C22A H22A 0.9300 . ?
C22A C21A 1.341(11) . ?
C21A H21A 0.9300 . ?
C65A C60A 1.427(12) . ?
C65A C64A 1.388(12) . ?
C60A C59A 1.368(11) . ?
C60A C61A 1.416(11) . ?
C59A H59A 0.9300 . ?
C59A C58A 1.344(10) . ?
C63A H63A 0.9300 . ?
C63A C62A 1.409(11) . ?
C63A C64A 1.384(12) . ?
C62A H62A 0.9300 . ?
C62A C61A 1.365(10) . ?
C58A H58A 0.9300 . ?
C58A C57A 1.396(10) . ?
C64A H64A 0.9300 . ?
C57A H57A 0.9300 . ?
C61A H61A 0.9300 . ?

loop_
_geom_torsion_atom_site_label_1
_geom_torsion_atom_site_label_2
_geom_torsion_atom_site_label_3
_geom_torsion_atom_site_label_4
_geom_torsion
_geom_torsion_site_symmetry_1
_geom_torsion_site_symmetry_2
_geom_torsion_site_symmetry_3
_geom_torsion_site_symmetry_4
_geom_torsion_publ_flag
N41 C42 C43 C44 179.94(16) . . . . ?
N41 C42 C43 C66 -1.8(2) . . . . ?
N41 C42 C55 N38 2.3(3) . . . . ?
N41 C42 C55 C54 -178.64(17) . . . . ?
N41 C40 C39 N38 1.1(4) . . . . ?
N1 C18 C5 N4 0.2(3) . . . . ?
N1 C18 C5 C6 -179.33(16) . . . . ?
N1 C18 C17 C8 -177.98(16) . . . . ?
N1 C18 C17 C16 2.7(2) . . . . ?
N4 C5 C6 C7 177.28(17) . . . . ?
N4 C5 C6 C29 -3.2(3) . . . . ?
N4 C3 C2 N1 0.9(4) . . . . ?
N38 C55 C54 C45 178.66(17) . . . . ?
N38 C55 C54 C53 -0.3(3) . . . . ?
C18 N1 C2 C3 -0.4(3) . . . . ?
C18 C5 C6 C7 -3.2(3) . . . . ?
C18 C5 C6 C29 176.35(16) . . . . ?
C18 C17 C16 C15 -179.8(2) . . . . ?
C42 N41 C40 C39 -0.1(3) . . . . ?
C42 C43 C44 C45 -2.3(2) . . . . ?
C42 C43 C44 C56 173.68(15) . . . . ?
C42 C55 C54 C45 -0.4(3) . . . . ?
C42 C55 C54 C53 -179.42(17) . . . . ?
C45 C44 C56 C65 -104.5(11) . . . . ?
C45 C44 C56 C57 79.4(9) . . . . ?
C45 C44 C56 C65A -105.6(15) . . . . ?
C45 C44 C56 C57A 73.7(8) . . . . ?
C45 C54 C53 C52 -0.4(3) . . . . ?
C45 C46 C51 C52 -3.4(3) . . . . ?
C45 C46 C51 C50 177.68(19) . . . . ?
C45 C46 C47 C48 -177.8(2) . . . . ?
C43 C42 C55 N38 -176.21(17) . . . . ?
C43 C42 C55 C54 2.9(2) . . . . ?
C43 C44 C56 C65 79.7(11) . . . . ?
C43 C44 C56 C57 -96.5(9) . . . . ?
C43 C44 C56 C65A 78.6(15) . . . . ?
C43 C44 C56 C57A -102.1(8) . . . . ?
C55 N38 C39 C40 -0.4(4) . . . . ?
C55 C42 C43 C44 -1.5(2) . . . . ?
C55 C42 C43 C66 176.76(16) . . . . ?
C55 C54 C53 C52 178.5(2) . . . . ?
C44 C45 C54 C55 -3.2(2) . . . . ?
C44 C45 C54 C53 175.71(17) . . . . ?
C44 C45 C46 C51 -173.78(17) . . . . ?
C44 C45 C46 C47 7.5(3) . . . . ?
C44 C56 C57 C58 180.0(10) . . . . ?
C44 C56 C65A C60A 177.3(14) . . . . ?
C44 C56 C65A C64A 5(3) . . . . ?
C44 C56 C57A C58A -179.4(10) . . . . ?
C65 C56 C57 C58 4(2) . . . . ?
C65 C64 C63 C62 10(3) . . . . ?
C65 C60 C61 C62 -2.0(19) . . . . ?
C65 C60 C59 C58 3.7(19) . . . . ?
C28 C27 C26 C25 2.0(19) . . . . ?
C28 C19 C20 C21 13(2) . . . . ?
C28 C23 C24 C25 1(2) . . . . ?
C28 C23 C22 C21 -4(2) . . . . ?
C8 C7 C6 C5 3.0(3) . . . . ?
C8 C7 C6 C29 -176.55(16) . . . . ?
C8 C7 C19 C28 80.9(6) . . . . ?
C8 C7 C19 C20 -89.1(10) . . . . ?
C8 C7 C19 C28A 95.3(7) . . . . ?
C8 C7 C19 C20A -104.0(10) . . . . ?
C8 C17 C16 C15 0.8(3) . . . . ?
C8 C9 C14 C15 -0.6(3) . . . . ?
C8 C9 C14 C13 -178.5(2) . . . . ?
C8 C9 C10 C11 177.6(3) . . . . ?
C5 N4 C3 C2 -0.7(3) . . . . ?
C5 C18 C17 C8 2.0(2) . . . . ?
C5 C18 C17 C16 -177.33(17) . . . . ?
C54 C45 C44 C43 4.6(2) . . . . ?
C54 C45 C44 C56 -170.99(16) . . . . ?
C54 C45 C46 C51 4.9(2) . . . . ?
C54 C45 C46 C47 -173.75(19) . . . . ?
C54 C53 C52 C51 2.2(4) . . . . ?
C7 C8 C17 C18 -2.2(2) . . . . ?
C7 C8 C17 C16 177.10(17) . . . . ?
C7 C8 C9 C14 -177.28(17) . . . . ?
C7 C8 C9 C10 3.7(3) . . . . ?
C7 C19 C20 C21 -177.0(11) . . . . ?
C7 C19 C28A C27A -14.3(13) . . . . ?
C7 C19 C28A C23A -180.0(9) . . . . ?
C7 C19 C20A C21A -178.2(13) . . . . ?
C6 C7 C19 C28 -98.5(6) . . . . ?
C6 C7 C19 C20 91.5(10) . . . . ?
C6 C7 C19 C28A -84.1(7) . . . . ?
C6 C7 C19 C20A 76.6(10) . . . . ?
C66 C43 C44 C45 179.49(15) . . . . ?
C66 C43 C44 C56 -4.6(2) . . . . ?
C56 C65 C64 C63 174.9(17) . . . . ?
C56 C65 C60 C61 -179.0(14) . . . . ?
C56 C65 C60 C59 -3(3) . . . . ?
C56 C57 C58 C59 -3(2) . . . . ?
C56 C65A C60A C59A 3(3) . . . . ?
C56 C65A C60A C61A 179.3(17) . . . . ?
C56 C65A C64A C63A -174(2) . . . . ?
C17 C18 C5 N4 -179.78(16) . . . . ?
C17 C18 C5 C6 0.7(2) . . . . ?
C17 C8 C7 C6 -0.3(2) . . . . ?
C17 C8 C7 C19 -179.64(16) . . . . ?
C17 C8 C9 C14 2.8(3) . . . . ?
C17 C8 C9 C10 -176.2(2) . . . . ?
C17 C16 C15 C14 1.5(4) . . . . ?
C27 C28 C19 C7 4.2(11) . . . . ?
C27 C28 C19 C20 174.5(11) . . . . ?
C27 C28 C23 C24 -0.9(18) . . . . ?
C27 C28 C23 C22 -178.9(11) . . . . ?
C27 C26 C25 C24 -1.9(18) . . . . ?
C68 C73 C72 C71 0.3(4) . . . . ?
C68 C69 C70 C71 1.6(4) . . . . ?
C64 C65 C56 C44 -1(2) . . . . ?
C64 C65 C56 C57 175.2(18) . . . . ?
C64 C65 C60 C61 5(3) . . . . ?
C64 C65 C60 C59 -179.1(14) . . . . ?
C64 C63 C62 C61 -7(2) . . . . ?
C67 C68 C73 C72 -179.6(2) . . . . ?
C67 C68 C69 C70 178.8(2) . . . . ?
C60 C65 C56 C44 -177.5(13) . . . . ?
C60 C65 C56 C57 -1(2) . . . . ?
C60 C65 C64 C63 -9(3) . . . . ?
C60 C61 C62 C63 3.1(19) . . . . ?
C60 C59 C58 C57 -1.1(18) . . . . ?
C19 C28 C27 C26 169.2(12) . . . . ?
C19 C28 C23 C24 -170.9(11) . . . . ?
C19 C28 C23 C22 11.1(19) . . . . ?
C19 C7 C6 C5 -177.59(15) . . . . ?
C19 C7 C6 C29 2.9(2) . . . . ?
C19 C20 C21 C22 -6(2) . . . . ?
C19 C28A C27A C26A -167.0(14) . . . . ?
C19 C28A C23A C24A 169.1(13) . . . . ?
C19 C28A C23A C22A -14(2) . . . . ?
C19 C20A C21A C22A 7(3) . . . . ?
C23 C28 C27 C26 -0.6(17) . . . . ?
C23 C28 C19 C7 173.9(10) . . . . ?
C23 C28 C19 C20 -15.8(17) . . . . ?
C23 C24 C25 C26 0.3(18) . . . . ?
C23 C22 C21 C20 1(2) . . . . ?
C46 C45 C44 C43 -176.67(16) . . . . ?
C46 C45 C44 C56 7.7(3) . . . . ?
C46 C45 C54 C55 177.97(15) . . . . ?
C46 C45 C54 C53 -3.1(3) . . . . ?
C46 C51 C52 C53 -0.2(4) . . . . ?
C46 C51 C50 C49 1.3(4) . . . . ?
C46 C47 C48 C49 -1.2(4) . . . . ?
C31 C32 C33 C34 1.4(16) . . . . ?
C31 C36 C35 C34 1.4(19) . . . . ?
C31 C32A C33A C34 -1(2) . . . . ?
C31 C36A C35A C34 -3(2) . . . . ?
C30 C31 C32 C33 -179.0(8) . . . . ?
C30 C31 C36 C35 177.6(9) . . . . ?
C30 C31 C32A C33A -178.6(11) . . . . ?
C30 C31 C36A C35A -179.7(12) . . . . ?
C9 C8 C7 C6 179.81(17) . . . . ?
C9 C8 C7 C19 0.4(3) . . . . ?
C9 C8 C17 C18 177.73(15) . . . . ?
C9 C8 C17 C16 -3.0(3) . . . . ?
C9 C14 C15 C16 -1.6(4) . . . . ?
C9 C14 C13 C12 0.4(5) . . . . ?
C9 C10 C11 C12 1.3(5) . . . . ?
C61 C60 C59 C58 -179.9(11) . . . . ?
C51 C46 C47 C48 3.5(3) . . . . ?
C51 C50 C49 C48 1.2(5) . . . . ?
C59 C60 C61 C62 -178.2(11) . . . . ?
C73 C68 C69 C70 1.4(4) . . . . ?
C47 C46 C51 C52 175.4(2) . . . . ?
C47 C46 C51 C50 -3.5(3) . . . . ?
C47 C48 C49 C50 -1.3(5) . . . . ?
C69 C68 C73 C72 -2.3(3) . . . . ?
C14 C9 C10 C11 -1.4(4) . . . . ?
C14 C13 C12 C11 -0.6(6) . . . . ?
C40 N41 C42 C43 176.95(19) . . . . ?
C40 N41 C42 C55 -1.5(3) . . . . ?
C52 C51 C50 C49 -177.6(3) . . . . ?
C24 C23 C22 C21 178.1(15) . . . . ?
C3 N4 C5 C18 0.2(3) . . . . ?
C3 N4 C5 C6 179.72(19) . . . . ?
C39 N38 C55 C42 -1.2(3) . . . . ?
C39 N38 C55 C54 179.7(2) . . . . ?
C2 N1 C18 C5 -0.1(3) . . . . ?
C2 N1 C18 C17 179.90(18) . . . . ?
C72 C71 C70 C69 -3.5(4) . . . . ?
C70 C71 C72 C73 2.5(4) . . . . ?
C15 C14 C13 C12 -177.5(3) . . . . ?
C10 C9 C14 C15 178.4(2) . . . . ?
C10 C9 C14 C13 0.6(3) . . . . ?
C10 C11 C12 C13 -0.2(6) . . . . ?
C22 C23 C24 C25 178.9(13) . . . . ?
C50 C51 C52 C53 178.7(2) . . . . ?
C32 C31 C36 C35 -0.9(17) . . . . ?
C36 C31 C32 C33 -0.4(15) . . . . ?
C35 C34 C33 C32 -1.0(15) . . . . ?
C13 C14 C15 C16 176.3(3) . . . . ?
C33 C34 C35 C36 -0.4(17) . . . . ?
C74 C71 C72 C73 -178.5(2) . . . . ?
C74 C71 C70 C69 177.5(3) . . . . ?
C37 C34 C35 C36 -179.9(10) . . . . ?
C37 C34 C33 C32 178.5(8) . . . . ?
C37 C34 C35A C36A -178.1(13) . . . . ?
C37 C34 C33A C32A 179.9(11) . . . . ?
C32A C31 C36A C35A 1(2) . . . . ?
C36A C31 C32A C33A 1(2) . . . . ?
C35A C34 C33A C32A 0(2) . . . . ?
C33A C34 C35A C36A 2(2) . . . . ?
C28A C19 C20A C21A -16(2) . . . . ?
C28A C27A C26A C25A -3(2) . . . . ?
C28A C23A C24A C25A -1(2) . . . . ?
C28A C23A C22A C21A 4(2) . . . . ?
C27A C28A C23A C24A 3(2) . . . . ?
C27A C28A C23A C22A -179.7(13) . . . . ?
C27A C26A C25A C24A 5(2) . . . . ?
C23A C28A C27A C26A -1.5(19) . . . . ?
C23A C24A C25A C26A -3.7(19) . . . . ?
C23A C22A C21A C20A 0(2) . . . . ?
C20A C19 C28A C27A -175.1(12) . . . . ?
C20A C19 C28A C23A 19.3(17) . . . . ?
C24A C23A C22A C21A -179.0(16) . . . . ?
C22A C23A C24A C25A -177.7(13) . . . . ?
C65A C56 C57A C58A 0(2) . . . . ?
C65A C60A C59A C58A -3(3) . . . . ?
C65A C60A C61A C62A 3(3) . . . . ?
C60A C65A C64A C63A 15(4) . . . . ?
C60A C59A C58A C57A 1(2) . . . . ?
C59A C60A C61A C62A 178.5(16) . . . . ?
C59A C58A C57A C56 1(2) . . . . ?
C63A C62A C61A C60A -3(3) . . . . ?
C62A C63A C64A C65A -14(4) . . . . ?
C64A C65A C60A C59A 175(2) . . . . ?
C64A C65A C60A C61A -9(3) . . . . ?
C64A C63A C62A C61A 8(3) . . . . ?
C57A C56 C65A C60A -2(3) . . . . ?
C57A C56 C65A C64A -174(2) . . . . ?
C61A C60A C59A C58A -178.4(14) . . . . ?

loop_
_exptl_oxdiff_crystal_face_indexfrac_h
_exptl_oxdiff_crystal_face_indexfrac_k
_exptl_oxdiff_crystal_face_indexfrac_l
_exptl_oxdiff_crystal_face_x
_exptl_oxdiff_crystal_face_y
_exptl_oxdiff_crystal_face_z
-6.5370 9.7977 2.9398 0.0048 0.0081 1.0000
1.9517 -0.7824 -11.6462 -0.6749 -0.7131 -0.1895
-0.5850 4.6518 10.5987 0.4083 0.8595 0.3075
-5.2290 4.7450 -6.2554 -0.3379 -0.7071 0.6211
-0.1153 -3.7068 -10.5879 -0.4200 -0.8837 -0.2065
1.6718 1.4534 10.1440 0.4295 0.9026 -0.0270
2.8480 5.3970 8.3905 0.1286 0.9858 0.1078
1.2049 10.6760 5.9502 -0.1584 0.8442 0.5122
-7.3852 -2.3684 -3.7832 0.1687 -0.9096 0.3798
-9.6376 0.4241 3.2067 0.5194 -0.4939 0.6974
-9.5013 -2.1636 2.9879 0.6082 -0.5776 0.5445
-8.9716 2.5407 7.2993 0.6304 -0.0841 0.7717
-7.6574 -5.0351 8.5113 0.9568 -0.1256 0.2621
-3.3033 6.6735 -7.4266 -0.5529 -0.5857 0.5927
-6.5982 1.7483 -5.2082 -0.1068 -0.8273 0.5516
-8.3087 1.5042 -2.0528 0.1391 -0.7383 0.6600
6.6043 -9.7150 -2.8147 -0.0039 0.0086 -1.0000
1.9996 1.0012 0.9997 -0.0617 0.2554 -0.0829
0.0797 -11.8993 -4.9737 0.2132 -0.7126 -0.6684
8.4264 -5.5485 -0.6611 -0.1257 0.4294 -0.8943
8.7721 2.8040 0.3620 -0.4248 0.7825 -0.4553
1.8393 9.4459 -8.2830 -0.9062 -0.1697 0.3873
8.0966 -4.2703 -8.2853 -0.5804 -0.1063 -0.8074
0.0113 -8.5177 -8.5078 -0.1148 -0.8699 -0.4797
1.4110 -5.9515 9.1880 0.6903 0.5895 -0.4195
5.7042 2.5342 6.3054 0.0249 0.9676 -0.2514
